data_4324540
loop_
_publ_author_name
'Xiaoli Ma'
'Zhi Yang'
'Xiujuan Wang'
'Herbert W. Roesky'
'Feng Wu'
'Hongping Zhu'

_publ_section_title
;
 Synthesis of Boroxine-Linked Aluminum Complexes
;
_journal_name_full 'Inorganic Chemistry'
_journal_page_first 2010
_journal_page_last 2014
_journal_paper_doi 10.1021/ic1022906
_journal_volume 50
_journal_year 2011
_chemical_formula_sum 'C43 H51 Al B2 N2 O4'
_chemical_formula_weight 708.46
_chemical_name_systematic
; 
 ? 
;
_space_group_IT_number 14
_symmetry_cell_setting monoclinic
_symmetry_space_group_name_Hall '-P 2yn'
_symmetry_space_group_name_H-M 'P 1 21/n 1'
_atom_sites_solution_hydrogens geom
_atom_sites_solution_primary direct
_atom_sites_solution_secondary difmap
_audit_creation_method SHELXL-97
_cell_angle_alpha 90.00
_cell_angle_beta 94.251(5)
_cell_angle_gamma 90.00
_cell_formula_units_Z 4
_cell_length_a 12.749(4)
_cell_length_b 15.966(4)
_cell_length_c 20.125(6)
_cell_measurement_reflns_used 8368
_cell_measurement_temperature 93(2)
_cell_measurement_theta_max 27.49
_cell_measurement_theta_min 3.01
_cell_volume 4085(2)
_computing_cell_refinement 'CrystalClear (Rigaku Inc., 2008)'
_computing_data_collection 'CrystalClear (Rigaku Inc., 2008)'
_computing_data_reduction 'CrystalClear (Rigaku Inc., 2008)'
_computing_structure_refinement 'SHELXL-97 (Sheldrick, 1997)'
_computing_structure_solution 'SHELXS-97 (Sheldrick, 1990)'
_diffrn_ambient_temperature 93(2)
_diffrn_detector_area_resol_mean 28.5714
_diffrn_measured_fraction_theta_full 0.978
_diffrn_measured_fraction_theta_max 0.978
_diffrn_measurement_device_type AFC10/Saturn724+
_diffrn_measurement_method 'phi and omega scans'
_diffrn_radiation_monochromator graphite
_diffrn_radiation_source 'Rotating Anode'
_diffrn_radiation_type MoK\a
_diffrn_radiation_wavelength 0.71073
_diffrn_reflns_av_R_equivalents 0.0695
_diffrn_reflns_av_sigmaI/netI 0.0796
_diffrn_reflns_limit_h_max 16
_diffrn_reflns_limit_h_min -16
_diffrn_reflns_limit_k_max 19
_diffrn_reflns_limit_k_min -18
_diffrn_reflns_limit_l_max 26
_diffrn_reflns_limit_l_min -19
_diffrn_reflns_number 32197
_diffrn_reflns_theta_full 27.50
_diffrn_reflns_theta_max 27.50
_diffrn_reflns_theta_min 3.20
_diffrn_standards_decay_% 0
_diffrn_standards_interval_count 0
_diffrn_standards_interval_time 0
_diffrn_standards_number 0
_exptl_absorpt_coefficient_mu 0.092
_exptl_absorpt_correction_T_max 0.9927
_exptl_absorpt_correction_T_min 0.9819
_exptl_absorpt_correction_type multi-scan
_exptl_crystal_colour Colorless
_exptl_crystal_density_diffrn 1.152
_exptl_crystal_description Block
_exptl_crystal_F_000 1512
_exptl_crystal_size_max 0.20
_exptl_crystal_size_mid 0.20
_exptl_crystal_size_min 0.08
_refine_diff_density_max 0.643
_refine_diff_density_min -0.374
_refine_diff_density_rms 0.065
_refine_ls_extinction_method none
_refine_ls_goodness_of_fit_ref 0.999
_refine_ls_hydrogen_treatment constr
_refine_ls_matrix_type full
_refine_ls_number_parameters 479
_refine_ls_number_reflns 9184
_refine_ls_number_restraints 0
_refine_ls_restrained_S_all 0.999
_refine_ls_R_factor_all 0.1446
_refine_ls_R_factor_gt 0.0787
_refine_ls_shift/su_max 0.000
_refine_ls_shift/su_mean 0.000
_refine_ls_structure_factor_coef Fsqd
_refine_ls_weighting_details 'calc w=1/[\s^2^(Fo^2^)+(0.0651P)^2^+4.9890P] where P=(Fo^2^+2Fc^2^)/3'
_refine_ls_weighting_scheme calc
_refine_ls_wR_factor_gt 0.1655
_refine_ls_wR_factor_ref 0.1961
_reflns_number_gt 5037
_reflns_number_total 9184
_reflns_threshold_expression >2sigma(I)
_cod_data_source_file ic1022906_si_004.cif
_cod_data_source_block bo579
_cod_depositor_comments
;
The following automatic conversions were performed:

'_exptl_absorpt_correction_type' value 'multi-scans' was replaced
with the value 'multi-scan' as specified in the replacement file
'src/cod-tools/trunk/data/replacement-values/replacement_values.lst'.

Automatic conversion script
Id: cif_fix_values 5376 2017-05-30 11:51:03Z andrius 
;
_cod_database_code 4324540

loop_
_symmetry_equiv_pos_as_xyz
'x, y, z'
'-x+1/2, y+1/2, -z+1/2'
'-x, -y, -z'
'x-1/2, -y-1/2, z-1/2'

loop_
_atom_site_label
_atom_site_type_symbol
_atom_site_fract_x
_atom_site_fract_y
_atom_site_fract_z
_atom_site_U_iso_or_equiv
_atom_site_adp_type
_atom_site_occupancy
_atom_site_symmetry_multiplicity
_atom_site_calc_flag
_atom_site_refinement_flags
Al1 Al 0.74599(7) 0.59190(5) 0.72772(4) 0.0243(2) Uani 1 1 d .
O1 O 0.5498(3) 0.56373(17) 0.84639(13) 0.0642(8) Uani 1 1 d .
N1 N 0.64006(18) 0.56090(15) 0.66187(13) 0.0301(6) Uani 1 1 d .
B1 B 0.6316(4) 0.6243(3) 0.8475(2) 0.0424(10) Uani 1 1 d .
C1 C 0.4903(2) 0.6566(2) 0.63426(18) 0.0368(8) Uani 1 1 d .
O2 O 0.69479(18) 0.62730(13) 0.79888(10) 0.0347(5) Uani 1 1 d .
N2 N 0.81130(19) 0.48753(15) 0.74056(13) 0.0300(6) Uani 1 1 d .
B2 B 0.9008(3) 0.7265(3) 0.70572(18) 0.0370(9) Uani 1 1 d .
C2 C 0.4401(3) 0.7122(2) 0.5881(2) 0.0452(9) Uani 1 1 d .
H2 H 0.3755 0.7373 0.5980 0.054 Uiso 1 1 calc R
O3 O 0.8931(2) 0.79689(16) 0.66473(11) 0.0588(8) Uani 1 1 d .
C3 C 0.4823(3) 0.7310(2) 0.5289(2) 0.0503(10) Uani 1 1 d .
H3 H 0.4451 0.7667 0.4976 0.060 Uiso 1 1 calc R
O4 O 0.82943(16) 0.66524(13) 0.69958(10) 0.0314(5) Uani 1 1 d .
C4 C 0.5782(3) 0.6985(2) 0.51481(18) 0.0484(9) Uani 1 1 d .
H4 H 0.6074 0.7135 0.4744 0.058 Uiso 1 1 calc R
C5 C 0.6329(3) 0.6441(2) 0.55878(17) 0.0413(9) Uani 1 1 d .
C6 C 0.5869(2) 0.6220(2) 0.61786(16) 0.0343(7) Uani 1 1 d .
C7 C 0.6117(2) 0.4808(2) 0.65275(18) 0.0384(8) Uani 1 1 d .
C8 C 0.6656(2) 0.4145(2) 0.6846(2) 0.0431(9) Uani 1 1 d .
H8 H 0.6327 0.3613 0.6798 0.052 Uiso 1 1 calc R
C9 C 0.7613(2) 0.4162(2) 0.72229(19) 0.0407(8) Uani 1 1 d .
C10 C 0.9181(2) 0.48088(18) 0.77027(17) 0.0321(7) Uani 1 1 d .
C11 C 0.9374(3) 0.4759(2) 0.83984(19) 0.0413(8) Uani 1 1 d .
C12 C 1.0413(3) 0.4667(2) 0.8661(2) 0.0494(9) Uani 1 1 d .
H12 H 1.0558 0.4627 0.9130 0.059 Uiso 1 1 calc R
C13 C 1.1240(3) 0.4636(2) 0.8245(2) 0.0462(9) Uani 1 1 d .
H13 H 1.1943 0.4571 0.8430 0.055 Uiso 1 1 calc R
C14 C 1.1031(2) 0.4699(2) 0.75655(19) 0.0393(8) Uani 1 1 d .
H14 H 1.1599 0.4683 0.7286 0.047 Uiso 1 1 calc R
C15 C 1.0009(2) 0.47867(18) 0.72779(18) 0.0332(7) Uani 1 1 d .
C16 C 0.4393(2) 0.6364(2) 0.69799(18) 0.0384(8) Uani 1 1 d .
H16 H 0.4812 0.5909 0.7216 0.046 Uiso 1 1 calc R
C17 C 0.4397(3) 0.7126(2) 0.7441(2) 0.0495(10) Uani 1 1 d .
H17A H 0.5122 0.7315 0.7543 0.059 Uiso 1 1 calc R
H17B H 0.4086 0.6973 0.7855 0.059 Uiso 1 1 calc R
H17C H 0.3986 0.7578 0.7220 0.059 Uiso 1 1 calc R
C18 C 0.3254(3) 0.6055(2) 0.6852(2) 0.0543(11) Uani 1 1 d .
H18A H 0.2810 0.6515 0.6671 0.065 Uiso 1 1 calc R
H18B H 0.2993 0.5861 0.7271 0.065 Uiso 1 1 calc R
H18C H 0.3231 0.5592 0.6531 0.065 Uiso 1 1 calc R
C19 C 0.7401(3) 0.6105(3) 0.54269(16) 0.0476(10) Uani 1 1 d .
H19 H 0.7748 0.5870 0.5848 0.057 Uiso 1 1 calc R
C20 C 0.7296(3) 0.5393(3) 0.4920(2) 0.0583(11) Uani 1 1 d .
H20A H 0.6832 0.4959 0.5079 0.070 Uiso 1 1 calc R
H20B H 0.7992 0.5152 0.4864 0.070 Uiso 1 1 calc R
H20C H 0.6998 0.5610 0.4492 0.070 Uiso 1 1 calc R
C21 C 0.8117(3) 0.6795(3) 0.5188(2) 0.0654(13) Uani 1 1 d .
H21A H 0.7834 0.6999 0.4752 0.078 Uiso 1 1 calc R
H21B H 0.8825 0.6569 0.5150 0.078 Uiso 1 1 calc R
H21C H 0.8150 0.7257 0.5508 0.078 Uiso 1 1 calc R
C22 C 0.5181(3) 0.4579(2) 0.6061(2) 0.0495(10) Uani 1 1 d .
H22A H 0.4550 0.4851 0.6210 0.059 Uiso 1 1 calc R
H22B H 0.5085 0.3970 0.6061 0.059 Uiso 1 1 calc R
H22C H 0.5300 0.4769 0.5610 0.059 Uiso 1 1 calc R
C23 C 0.8115(3) 0.3344(2) 0.7417(3) 0.0663(14) Uani 1 1 d .
H23A H 0.8819 0.3318 0.7253 0.080 Uiso 1 1 calc R
H23B H 0.7685 0.2884 0.7222 0.080 Uiso 1 1 calc R
H23C H 0.8169 0.3291 0.7904 0.080 Uiso 1 1 calc R
C24 C 0.8500(3) 0.4812(2) 0.88718(19) 0.0484(9) Uani 1 1 d .
H24 H 0.7815 0.4855 0.8597 0.058 Uiso 1 1 calc R
C25 C 0.8626(3) 0.5605(3) 0.93040(19) 0.0554(11) Uani 1 1 d .
H25A H 0.9301 0.5585 0.9571 0.067 Uiso 1 1 calc R
H25B H 0.8051 0.5635 0.9601 0.067 Uiso 1 1 calc R
H25C H 0.8606 0.6101 0.9016 0.067 Uiso 1 1 calc R
C26 C 0.8452(3) 0.4039(3) 0.9315(2) 0.0665(12) Uani 1 1 d .
H26A H 0.8358 0.3538 0.9036 0.080 Uiso 1 1 calc R
H26B H 0.7860 0.4092 0.9596 0.080 Uiso 1 1 calc R
H26C H 0.9109 0.3992 0.9599 0.080 Uiso 1 1 calc R
C27 C 0.9822(3) 0.4833(2) 0.65254(18) 0.0384(8) Uani 1 1 d .
H27 H 0.9052 0.4927 0.6418 0.046 Uiso 1 1 calc R
C28 C 1.0406(4) 0.5552(3) 0.6227(2) 0.0609(12) Uani 1 1 d .
H28A H 1.0219 0.6077 0.6440 0.073 Uiso 1 1 calc R
H28B H 1.0210 0.5584 0.5748 0.073 Uiso 1 1 calc R
H28C H 1.1165 0.5458 0.6301 0.073 Uiso 1 1 calc R
C29 C 1.0117(5) 0.4025(3) 0.6189(2) 0.0859(17) Uani 1 1 d .
H29A H 1.0877 0.3936 0.6259 0.103 Uiso 1 1 calc R
H29B H 0.9917 0.4061 0.5710 0.103 Uiso 1 1 calc R
H29C H 0.9746 0.3555 0.6380 0.103 Uiso 1 1 calc R
C30 C 0.6261(3) 0.6758(2) 0.91194(17) 0.0440(9) Uani 1 1 d .
C31 C 0.6854(3) 0.7411(2) 0.94186(17) 0.0403(8) Uani 1 1 d .
H31 H 0.7435 0.7636 0.9209 0.048 Uiso 1 1 calc R
C32 C 0.6585(3) 0.7728(3) 1.0027(2) 0.0605(12) Uani 1 1 d .
H32 H 0.6981 0.8173 1.0234 0.073 Uiso 1 1 calc R
C33 C 0.5733(4) 0.7393(3) 1.0335(2) 0.0717(14) Uani 1 1 d .
H33 H 0.5566 0.7606 1.0755 0.086 Uiso 1 1 calc R
C34 C 0.5139(4) 0.6766(3) 1.0045(2) 0.0675(13) Uani 1 1 d .
H34 H 0.4547 0.6553 1.0251 0.081 Uiso 1 1 calc R
C35 C 0.5417(3) 0.6444(3) 0.94408(18) 0.0554(11) Uani 1 1 d .
C36 C 0.4885(4) 0.5745(3) 0.90349(19) 0.0693(14) Uani 1 1 d .
H36 H 0.4276 0.5440 0.9134 0.083 Uiso 1 1 calc R
C37 C 1.0019(3) 0.7375(2) 0.75363(16) 0.0391(8) Uani 1 1 d .
C38 C 1.0531(3) 0.6904(2) 0.80359(19) 0.0476(10) Uani 1 1 d .
H38 H 1.0250 0.6380 0.8159 0.057 Uiso 1 1 calc R
C39 C 1.1471(3) 0.7201(3) 0.8361(2) 0.0661(13) Uani 1 1 d .
H39 H 1.1828 0.6883 0.8707 0.079 Uiso 1 1 calc R
C40 C 1.1871(3) 0.7964(3) 0.8173(3) 0.0725(16) Uani 1 1 d .
H40 H 1.2515 0.8158 0.8388 0.087 Uiso 1 1 calc R
C41 C 1.1367(4) 0.8449(3) 0.7686(2) 0.0705(15) Uani 1 1 d .
H41 H 1.1642 0.8978 0.7571 0.085 Uiso 1 1 calc R
C42 C 1.0444(3) 0.8144(3) 0.73671(18) 0.0532(11) Uani 1 1 d .
C43 C 0.9765(4) 0.8553(3) 0.68253(19) 0.0738(16) Uani 1 1 d .
H43 H 0.9863 0.9089 0.6636 0.089 Uiso 1 1 calc R

loop_
_atom_site_aniso_label
_atom_site_aniso_U_11
_atom_site_aniso_U_22
_atom_site_aniso_U_33
_atom_site_aniso_U_23
_atom_site_aniso_U_13
_atom_site_aniso_U_12
Al1 0.0215(4) 0.0246(5) 0.0272(5) -0.0074(4) 0.0050(3) -0.0033(4)
O1 0.090(2) 0.0624(18) 0.0427(15) -0.0167(14) 0.0237(15) -0.0337(16)
N1 0.0183(12) 0.0316(14) 0.0407(15) -0.0156(12) 0.0054(11) -0.0035(10)
B1 0.054(3) 0.036(2) 0.039(2) 0.0043(18) 0.0121(19) 0.0003(19)
C1 0.0238(16) 0.0342(18) 0.053(2) -0.0150(16) 0.0034(15) -0.0044(13)
O2 0.0442(14) 0.0326(12) 0.0290(12) 0.0000(10) 0.0141(10) 0.0084(10)
N2 0.0196(12) 0.0272(14) 0.0439(16) -0.0079(12) 0.0068(11) -0.0006(10)
B2 0.040(2) 0.048(2) 0.0241(18) -0.0115(18) 0.0078(16) -0.0187(18)
C2 0.0260(18) 0.045(2) 0.065(3) -0.0086(19) 0.0017(17) -0.0006(15)
O3 0.083(2) 0.0649(18) 0.0277(13) 0.0057(12) -0.0020(13) -0.0497(16)
C3 0.033(2) 0.055(2) 0.061(3) -0.001(2) -0.0102(18) -0.0033(17)
O4 0.0294(11) 0.0378(12) 0.0268(11) -0.0054(10) 0.0013(9) -0.0135(9)
C4 0.035(2) 0.071(3) 0.038(2) -0.0057(19) -0.0046(16) -0.0038(18)
C5 0.0270(17) 0.063(2) 0.0333(18) -0.0177(17) -0.0037(14) -0.0012(16)
C6 0.0225(15) 0.0397(19) 0.0397(18) -0.0150(15) -0.0052(13) -0.0028(13)
C7 0.0215(16) 0.0377(19) 0.057(2) -0.0205(17) 0.0073(15) -0.0050(14)
C8 0.0253(17) 0.0291(18) 0.076(3) -0.0200(18) 0.0093(17) -0.0084(14)
C9 0.0264(17) 0.0294(18) 0.068(2) -0.0134(17) 0.0125(16) 0.0001(14)
C10 0.0234(15) 0.0235(16) 0.050(2) -0.0017(14) 0.0060(14) 0.0022(12)
C11 0.0297(18) 0.042(2) 0.053(2) 0.0056(17) 0.0098(16) 0.0034(15)
C12 0.036(2) 0.060(2) 0.053(2) 0.0076(19) 0.0018(17) 0.0040(17)
C13 0.0262(18) 0.051(2) 0.061(3) 0.0020(19) 0.0001(17) 0.0069(15)
C14 0.0232(16) 0.0398(19) 0.056(2) -0.0019(17) 0.0092(15) 0.0028(14)
C15 0.0207(15) 0.0234(16) 0.056(2) -0.0010(15) 0.0070(14) 0.0019(12)
C16 0.0204(15) 0.0374(19) 0.058(2) -0.0128(17) 0.0066(15) -0.0009(13)
C17 0.035(2) 0.046(2) 0.070(3) -0.0201(19) 0.0165(18) -0.0037(16)
C18 0.0289(19) 0.054(2) 0.081(3) -0.013(2) 0.0083(19) -0.0104(17)
C19 0.0325(19) 0.086(3) 0.0232(17) -0.0104(18) -0.0053(14) 0.0071(18)
C20 0.049(2) 0.075(3) 0.053(2) -0.007(2) 0.0159(19) 0.011(2)
C21 0.037(2) 0.106(4) 0.052(3) -0.031(2) 0.0044(19) -0.011(2)
C22 0.0314(19) 0.048(2) 0.068(3) -0.025(2) -0.0031(18) -0.0097(16)
C23 0.031(2) 0.029(2) 0.139(4) -0.010(2) 0.006(2) 0.0050(16)
C24 0.035(2) 0.062(2) 0.049(2) 0.014(2) 0.0077(16) 0.0090(17)
C25 0.046(2) 0.081(3) 0.040(2) 0.000(2) 0.0062(18) 0.015(2)
C26 0.044(2) 0.082(3) 0.074(3) 0.024(3) 0.008(2) 0.002(2)
C27 0.0227(16) 0.0411(19) 0.052(2) -0.0008(17) 0.0077(15) 0.0009(14)
C28 0.080(3) 0.063(3) 0.044(2) -0.017(2) 0.034(2) -0.022(2)
C29 0.136(5) 0.053(3) 0.066(3) -0.022(2) -0.017(3) 0.010(3)
C30 0.043(2) 0.053(2) 0.0370(19) -0.0106(17) 0.0072(16) 0.0049(17)
C31 0.0372(19) 0.043(2) 0.040(2) -0.0101(16) 0.0020(15) 0.0046(15)
C32 0.061(3) 0.067(3) 0.052(2) -0.026(2) -0.006(2) 0.010(2)
C33 0.069(3) 0.106(4) 0.041(2) -0.027(3) 0.014(2) 0.012(3)
C34 0.060(3) 0.108(4) 0.037(2) -0.021(2) 0.018(2) -0.011(3)
C35 0.057(3) 0.076(3) 0.035(2) -0.008(2) 0.0136(18) -0.004(2)
C36 0.084(3) 0.090(3) 0.037(2) -0.020(2) 0.028(2) -0.048(3)
C37 0.0290(17) 0.055(2) 0.0348(18) -0.0189(17) 0.0140(14) -0.0103(15)
C38 0.0317(19) 0.051(2) 0.060(2) -0.033(2) 0.0006(17) 0.0034(16)
C39 0.036(2) 0.083(3) 0.077(3) -0.046(3) -0.009(2) 0.013(2)
C40 0.031(2) 0.106(4) 0.083(3) -0.063(3) 0.015(2) -0.025(2)
C41 0.055(3) 0.106(4) 0.054(3) -0.036(3) 0.022(2) -0.050(3)
C42 0.051(2) 0.075(3) 0.037(2) -0.0218(19) 0.0223(18) -0.040(2)
C43 0.101(4) 0.086(3) 0.034(2) 0.006(2) 0.004(2) -0.074(3)

loop_
_atom_type_symbol
_atom_type_description
_atom_type_scat_dispersion_real
_atom_type_scat_dispersion_imag
_atom_type_scat_source
C C 0.0033 0.0016 'International Tables Vol C Tables 4.2.6.8 and 6.1.1.4'
H H 0.0000 0.0000 'International Tables Vol C Tables 4.2.6.8 and 6.1.1.4'
B B 0.0013 0.0007 'International Tables Vol C Tables 4.2.6.8 and 6.1.1.4'
N N 0.0061 0.0033 'International Tables Vol C Tables 4.2.6.8 and 6.1.1.4'
O O 0.0106 0.0060 'International Tables Vol C Tables 4.2.6.8 and 6.1.1.4'
Al Al 0.0645 0.0514 'International Tables Vol C Tables 4.2.6.8 and 6.1.1.4'

loop_
_geom_angle_atom_site_label_1
_geom_angle_atom_site_label_2
_geom_angle_atom_site_label_3
_geom_angle
O4 Al1 O2 109.66(11)
O4 Al1 N2 112.01(12)
O2 Al1 N2 111.80(12)
O4 Al1 N1 112.22(12)
O2 Al1 N1 112.12(12)
N2 Al1 N1 98.70(12)
B1 O1 C36 110.2(3)
C7 N1 C6 116.7(3)
C7 N1 Al1 121.3(2)
C6 N1 Al1 121.98(19)
O2 B1 O1 120.2(3)
O2 B1 C30 132.5(4)
O1 B1 C30 107.3(3)
C2 C1 C6 117.1(3)
C2 C1 C16 119.5(3)
C6 C1 C16 123.4(3)
B1 O2 Al1 154.6(3)
C9 N2 C10 117.5(3)
C9 N2 Al1 121.3(2)
C10 N2 Al1 121.10(19)
O4 B2 O3 121.2(3)
O4 B2 C37 131.7(4)
O3 B2 C37 107.0(3)
C3 C2 C1 121.5(3)
C3 C2 H2 119.2
C1 C2 H2 119.2
B2 O3 C43 110.9(3)
C4 C3 C2 120.4(4)
C4 C3 H3 119.8
C2 C3 H3 119.8
B2 O4 Al1 155.4(2)
C3 C4 C5 121.0(4)
C3 C4 H4 119.5
C5 C4 H4 119.5
C4 C5 C6 118.3(3)
C4 C5 C19 120.0(3)
C6 C5 C19 121.7(3)
C5 C6 C1 121.6(3)
C5 C6 N1 118.6(3)
C1 C6 N1 119.8(3)
N1 C7 C8 123.0(3)
N1 C7 C22 120.7(3)
C8 C7 C22 116.3(3)
C9 C8 C7 128.4(3)
C9 C8 H8 115.8
C7 C8 H8 115.8
N2 C9 C8 123.0(3)
N2 C9 C23 119.0(3)
C8 C9 C23 117.9(3)
C11 C10 C15 121.3(3)
C11 C10 N2 120.3(3)
C15 C10 N2 118.4(3)
C12 C11 C10 118.3(3)
C12 C11 C24 119.2(3)
C10 C11 C24 122.6(3)
C13 C12 C11 121.0(4)
C13 C12 H12 119.5
C11 C12 H12 119.5
C14 C13 C12 119.6(3)
C14 C13 H13 120.2
C12 C13 H13 120.2
C13 C14 C15 121.7(3)
C13 C14 H14 119.1
C15 C14 H14 119.1
C14 C15 C10 118.1(3)
C14 C15 C27 119.5(3)
C10 C15 C27 122.4(3)
C1 C16 C17 111.2(3)
C1 C16 C18 112.7(3)
C17 C16 C18 108.5(3)
C1 C16 H16 108.1
C17 C16 H16 108.1
C18 C16 H16 108.1
C16 C17 H17A 109.5
C16 C17 H17B 109.5
H17A C17 H17B 109.5
C16 C17 H17C 109.5
H17A C17 H17C 109.5
H17B C17 H17C 109.5
C16 C18 H18A 109.5
C16 C18 H18B 109.5
H18A C18 H18B 109.5
C16 C18 H18C 109.5
H18A C18 H18C 109.5
H18B C18 H18C 109.5
C5 C19 C20 111.6(3)
C5 C19 C21 112.2(3)
C20 C19 C21 110.5(3)
C5 C19 H19 107.4
C20 C19 H19 107.4
C21 C19 H19 107.4
C19 C20 H20A 109.5
C19 C20 H20B 109.5
H20A C20 H20B 109.5
C19 C20 H20C 109.5
H20A C20 H20C 109.5
H20B C20 H20C 109.5
C19 C21 H21A 109.5
C19 C21 H21B 109.5
H21A C21 H21B 109.5
C19 C21 H21C 109.5
H21A C21 H21C 109.5
H21B C21 H21C 109.5
C7 C22 H22A 109.5
C7 C22 H22B 109.5
H22A C22 H22B 109.5
C7 C22 H22C 109.5
H22A C22 H22C 109.5
H22B C22 H22C 109.5
C9 C23 H23A 109.5
C9 C23 H23B 109.5
H23A C23 H23B 109.5
C9 C23 H23C 109.5
H23A C23 H23C 109.5
H23B C23 H23C 109.5
C11 C24 C26 112.5(3)
C11 C24 C25 110.5(3)
C26 C24 C25 110.0(3)
C11 C24 H24 107.9
C26 C24 H24 107.9
C25 C24 H24 107.9
C24 C25 H25A 109.5
C24 C25 H25B 109.5
H25A C25 H25B 109.5
C24 C25 H25C 109.5
H25A C25 H25C 109.5
H25B C25 H25C 109.5
C24 C26 H26A 109.5
C24 C26 H26B 109.5
H26A C26 H26B 109.5
C24 C26 H26C 109.5
H26A C26 H26C 109.5
H26B C26 H26C 109.5
C28 C27 C15 112.7(3)
C28 C27 C29 108.8(3)
C15 C27 C29 112.2(3)
C28 C27 H27 107.6
C15 C27 H27 107.6
C29 C27 H27 107.6
C27 C28 H28A 109.5
C27 C28 H28B 109.5
H28A C28 H28B 109.5
C27 C28 H28C 109.5
H28A C28 H28C 109.5
H28B C28 H28C 109.5
C27 C29 H29A 109.5
C27 C29 H29B 109.5
H29A C29 H29B 109.5
C27 C29 H29C 109.5
H29A C29 H29C 109.5
H29B C29 H29C 109.5
C35 C30 C31 118.8(3)
C35 C30 B1 106.5(3)
C31 C30 B1 134.7(3)
C32 C31 C30 119.3(4)
C32 C31 H31 120.3
C30 C31 H31 120.3
C31 C32 C33 120.1(4)
C31 C32 H32 119.9
C33 C32 H32 119.9
C34 C33 C32 121.3(4)
C34 C33 H33 119.4
C32 C33 H33 119.4
C33 C34 C35 118.5(4)
C33 C34 H34 120.8
C35 C34 H34 120.8
C30 C35 C34 122.1(4)
C30 C35 C36 110.2(3)
C34 C35 C36 127.7(4)
O1 C36 C35 105.6(3)
O1 C36 H36 127.2
C35 C36 H36 127.2
C38 C37 C42 119.1(3)
C38 C37 B2 135.4(3)
C42 C37 B2 105.5(3)
C37 C38 C39 119.7(4)
C37 C38 H38 120.1
C39 C38 H38 120.1
C40 C39 C38 119.3(5)
C40 C39 H39 120.4
C38 C39 H39 120.4
C41 C40 C39 122.0(4)
C41 C40 H40 119.0
C39 C40 H40 119.0
C40 C41 C42 118.0(4)
C40 C41 H41 121.0
C42 C41 H41 121.0
C41 C42 C37 121.9(4)
C41 C42 C43 127.7(4)
C37 C42 C43 110.4(3)
O3 C43 C42 106.1(3)
O3 C43 H43 127.0
C42 C43 H43 127.0

loop_
_geom_bond_atom_site_label_1
_geom_bond_atom_site_label_2
_geom_bond_distance
Al1 O4 1.707(2)
Al1 O2 1.713(2)
Al1 N2 1.872(3)
Al1 N1 1.887(3)
O1 B1 1.420(5)
O1 C36 1.447(5)
N1 C7 1.337(4)
N1 C6 1.451(4)
B1 O2 1.314(4)
B1 C30 1.542(5)
C1 C2 1.403(5)
C1 C6 1.412(4)
C1 C16 1.515(5)
N2 C9 1.344(4)
N2 C10 1.449(4)
B2 O4 1.335(4)
B2 O3 1.394(5)
B2 C37 1.562(5)
C2 C3 1.377(5)
C2 H2 0.9500
O3 C43 1.439(4)
C3 C4 1.377(5)
C3 H3 0.9500
C4 C5 1.390(5)
C4 H4 0.9500
C5 C6 1.409(5)
C5 C19 1.526(5)
C7 C8 1.392(5)
C7 C22 1.507(4)
C8 C9 1.389(5)
C8 H8 0.9500
C9 C23 1.493(5)
C10 C11 1.406(5)
C10 C15 1.407(4)
C11 C12 1.397(5)
C11 C24 1.521(5)
C12 C13 1.395(5)
C12 H12 0.9500
C13 C14 1.378(5)
C13 H13 0.9500
C14 C15 1.393(4)
C14 H14 0.9500
C15 C27 1.517(5)
C16 C17 1.530(5)
C16 C18 1.538(4)
C16 H16 1.0000
C17 H17A 0.9800
C17 H17B 0.9800
C17 H17C 0.9800
C18 H18A 0.9800
C18 H18B 0.9800
C18 H18C 0.9800
C19 C20 1.526(5)
C19 C21 1.531(6)
C19 H19 1.0000
C20 H20A 0.9800
C20 H20B 0.9800
C20 H20C 0.9800
C21 H21A 0.9800
C21 H21B 0.9800
C21 H21C 0.9800
C22 H22A 0.9800
C22 H22B 0.9800
C22 H22C 0.9800
C23 H23A 0.9800
C23 H23B 0.9800
C23 H23C 0.9800
C24 C26 1.527(5)
C24 C25 1.537(5)
C24 H24 1.0000
C25 H25A 0.9800
C25 H25B 0.9800
C25 H25C 0.9800
C26 H26A 0.9800
C26 H26B 0.9800
C26 H26C 0.9800
C27 C28 1.515(5)
C27 C29 1.518(5)
C27 H27 1.0000
C28 H28A 0.9800
C28 H28B 0.9800
C28 H28C 0.9800
C29 H29A 0.9800
C29 H29B 0.9800
C29 H29C 0.9800
C30 C35 1.389(5)
C30 C31 1.398(5)
C31 C32 1.392(5)
C31 H31 0.9500
C32 C33 1.395(6)
C32 H32 0.9500
C33 C34 1.361(6)
C33 H33 0.9500
C34 C35 1.390(5)
C34 H34 0.9500
C35 C36 1.514(6)
C36 H36 0.9500
C37 C38 1.381(5)
C37 C42 1.395(5)
C38 C39 1.405(5)
C38 H38 0.9500
C39 C40 1.384(7)
C39 H39 0.9500
C40 C41 1.371(7)
C40 H40 0.9500
C41 C42 1.386(5)
C41 H41 0.9500
C42 C43 1.492(6)
C43 H43 0.9500

loop_
_geom_torsion_atom_site_label_1
_geom_torsion_atom_site_label_2
_geom_torsion_atom_site_label_3
_geom_torsion_atom_site_label_4
_geom_torsion
O4 Al1 N1 C7 137.4(2)
O2 Al1 N1 C7 -98.6(2)
N2 Al1 N1 C7 19.3(3)
O4 Al1 N1 C6 -41.3(3)
O2 Al1 N1 C6 82.7(2)
N2 Al1 N1 C6 -159.5(2)
C36 O1 B1 O2 -177.9(4)
C36 O1 B1 C30 2.8(5)
O1 B1 O2 Al1 -7.7(8)
C30 B1 O2 Al1 171.4(4)
O4 Al1 O2 B1 171.9(6)
N2 Al1 O2 B1 -63.2(6)
N1 Al1 O2 B1 46.6(6)
O4 Al1 N2 C9 -138.3(3)
O2 Al1 N2 C9 98.2(3)
N1 Al1 N2 C9 -19.9(3)
O4 Al1 N2 C10 41.4(3)
O2 Al1 N2 C10 -82.2(3)
N1 Al1 N2 C10 159.7(2)
C6 C1 C2 C3 1.1(5)
C16 C1 C2 C3 -178.6(3)
O4 B2 O3 C43 177.8(3)
C37 B2 O3 C43 -2.5(4)
C1 C2 C3 C4 -3.1(6)
O3 B2 O4 Al1 -136.9(5)
C37 B2 O4 Al1 43.4(8)
O2 Al1 O4 B2 33.9(6)
N2 Al1 O4 B2 -90.8(6)
N1 Al1 O4 B2 159.2(6)
C2 C3 C4 C5 2.0(6)
C3 C4 C5 C6 0.9(5)
C3 C4 C5 C19 -178.7(3)
C4 C5 C6 C1 -2.9(5)
C19 C5 C6 C1 176.7(3)
C4 C5 C6 N1 175.9(3)
C19 C5 C6 N1 -4.5(5)
C2 C1 C6 C5 1.9(5)
C16 C1 C6 C5 -178.4(3)
C2 C1 C6 N1 -176.9(3)
C16 C1 C6 N1 2.8(5)
C7 N1 C6 C5 -92.4(3)
Al1 N1 C6 C5 86.3(3)
C7 N1 C6 C1 86.4(4)
Al1 N1 C6 C1 -94.8(3)
C6 N1 C7 C8 170.7(3)
Al1 N1 C7 C8 -8.1(4)
C6 N1 C7 C22 -8.9(4)
Al1 N1 C7 C22 172.3(2)
N1 C7 C8 C9 -9.3(6)
C22 C7 C8 C9 170.3(4)
C10 N2 C9 C8 -170.1(3)
Al1 N2 C9 C8 9.5(5)
C10 N2 C9 C23 8.4(5)
Al1 N2 C9 C23 -172.0(3)
C7 C8 C9 N2 8.5(6)
C7 C8 C9 C23 -169.9(4)
C9 N2 C10 C11 -92.6(4)
Al1 N2 C10 C11 87.7(3)
C9 N2 C10 C15 86.7(4)
Al1 N2 C10 C15 -93.0(3)
C15 C10 C11 C12 -1.3(5)
N2 C10 C11 C12 177.9(3)
C15 C10 C11 C24 177.7(3)
N2 C10 C11 C24 -3.0(5)
C10 C11 C12 C13 0.6(5)
C24 C11 C12 C13 -178.5(3)
C11 C12 C13 C14 0.3(6)
C12 C13 C14 C15 -0.7(5)
C13 C14 C15 C10 0.0(5)
C13 C14 C15 C27 -178.5(3)
C11 C10 C15 C14 1.0(5)
N2 C10 C15 C14 -178.3(3)
C11 C10 C15 C27 179.5(3)
N2 C10 C15 C27 0.2(4)
C2 C1 C16 C17 -68.4(4)
C6 C1 C16 C17 111.9(4)
C2 C1 C16 C18 53.6(4)
C6 C1 C16 C18 -126.0(3)
C4 C5 C19 C20 -78.6(4)
C6 C5 C19 C20 101.8(4)
C4 C5 C19 C21 46.1(4)
C6 C5 C19 C21 -133.5(3)
C12 C11 C24 C26 -59.1(5)
C10 C11 C24 C26 121.8(4)
C12 C11 C24 C25 64.3(4)
C10 C11 C24 C25 -114.8(4)
C14 C15 C27 C28 -58.3(4)
C10 C15 C27 C28 123.3(3)
C14 C15 C27 C29 65.0(4)
C10 C15 C27 C29 -113.5(4)
O2 B1 C30 C35 179.6(4)
O1 B1 C30 C35 -1.1(4)
O2 B1 C30 C31 -1.5(8)
O1 B1 C30 C31 177.8(4)
C35 C30 C31 C32 0.0(6)
B1 C30 C31 C32 -178.8(4)
C30 C31 C32 C33 0.3(6)
C31 C32 C33 C34 -1.3(7)
C32 C33 C34 C35 2.0(7)
C31 C30 C35 C34 0.7(6)
B1 C30 C35 C34 179.8(4)
C31 C30 C35 C36 -180.0(4)
B1 C30 C35 C36 -0.9(5)
C33 C34 C35 C30 -1.7(7)
C33 C34 C35 C36 179.1(5)
B1 O1 C36 C35 -3.2(5)
C30 C35 C36 O1 2.5(5)
C34 C35 C36 O1 -178.3(4)
O4 B2 C37 C38 1.3(7)
O3 B2 C37 C38 -178.4(4)
O4 B2 C37 C42 -179.8(4)
O3 B2 C37 C42 0.5(4)
C42 C37 C38 C39 -0.4(5)
B2 C37 C38 C39 178.4(4)
C37 C38 C39 C40 -0.3(5)
C38 C39 C40 C41 1.4(6)
C39 C40 C41 C42 -1.8(6)
C40 C41 C42 C37 1.1(6)
C40 C41 C42 C43 -179.8(4)
C38 C37 C42 C41 0.0(5)
B2 C37 C42 C41 -179.1(3)
C38 C37 C42 C43 -179.3(3)
B2 C37 C42 C43 1.6(4)
B2 O3 C43 C42 3.4(5)
C41 C42 C43 O3 177.7(4)
C37 C42 C43 O3 -3.1(5)
